data_4130575
loop_
_publ_author_name
'Martinez, Luisruben P.'
'Umemiya, Shigenobu'
'Wengryniuk, Sarah E.'
'Baran, Phil S.'

_publ_section_title
;
 11-Step Total Synthesis of Pallambins C and D.
;
_journal_issue 24
_journal_name_full 'Journal of the American Chemical Society'
_journal_page_first 7536
_journal_page_last 7539
_journal_paper_doi 10.1021/jacs.6b04816
_journal_volume 138
_journal_year 2016
_chemical_absolute_configuration ad
_chemical_formula_moiety 'C16 H23 Br O3'
_chemical_formula_sum 'C16 H23 Br O3'
_chemical_formula_weight 343.25
_space_group_crystal_system orthorhombic
_space_group_IT_number 19
_space_group_name_Hall 'P 2ac 2ab'
_space_group_name_H-M_alt 'P 21 21 21'
_atom_sites_solution_hydrogens geom
_audit_creation_date 2016-02-25
_audit_creation_method
;
Olex2 1.2-beta
(compiled 2016.02.19 svn.r3266 for OlexSys, GUI svn.r5155)
;
_cell_angle_alpha 90
_cell_angle_beta 90
_cell_angle_gamma 90
_cell_formula_units_Z 4
_cell_length_a 7.9663(5)
_cell_length_b 12.2238(6)
_cell_length_c 16.0261(10)
_cell_measurement_reflns_used 2380
_cell_measurement_temperature 100
_cell_measurement_theta_max 26.907
_cell_measurement_theta_min 2.542
_cell_volume 1560.60(16)
_computing_cell_refinement 'SAINT v8.34A (Bruker, 2013)'
_computing_data_collection 'APEX2 v2013.6-2 (Bruker, 2013)'
_computing_data_reduction 'SAINT v8.34A (Bruker, 2013)'
_computing_molecular_graphics 'Olex2 (Dolomanov et al., 2009)'
_computing_publication_material 'Olex2 (Dolomanov et al., 2009)'
_computing_structure_refinement 'XL (Sheldrick, 2008)'
_computing_structure_solution 'XT (Sheldrick, 2008)'
_diffrn_ambient_temperature 100
_diffrn_detector 'Bruker APEX CCD'
_diffrn_detector_area_resol_mean 8.0
_diffrn_detector_type 'CCD Area Detector'
_diffrn_measured_fraction_theta_full 0.999
_diffrn_measured_fraction_theta_max 0.995
_diffrn_measurement_device 'Kappa Four-Circle Diffractometer'
_diffrn_measurement_device_type 'Bruker APEX-II CCD'
_diffrn_measurement_method '\w and \f scans'
_diffrn_radiation_monochromator graphite
_diffrn_radiation_probe x-ray
_diffrn_radiation_type MoK\a
_diffrn_radiation_wavelength 0.71073
_diffrn_reflns_av_R_equivalents 0.0378
_diffrn_reflns_av_unetI/netI 0.0594
_diffrn_reflns_Laue_measured_fraction_full 0.999
_diffrn_reflns_Laue_measured_fraction_max 0.995
_diffrn_reflns_limit_h_max 10
_diffrn_reflns_limit_h_min -10
_diffrn_reflns_limit_k_max 16
_diffrn_reflns_limit_k_min -14
_diffrn_reflns_limit_l_max 12
_diffrn_reflns_limit_l_min -21
_diffrn_reflns_number 8610
_diffrn_reflns_point_group_measured_fraction_full 1.000
_diffrn_reflns_point_group_measured_fraction_max 0.997
_diffrn_reflns_theta_full 26.000
_diffrn_reflns_theta_max 28.287
_diffrn_reflns_theta_min 2.542
_diffrn_source 'sealed tube'
_diffrn_source_type fine-focus
_diffrn_standards_number 0
_exptl_absorpt_coefficient_mu 2.639
_exptl_absorpt_correction_T_max 0.2627
_exptl_absorpt_correction_T_min 0.2096
_exptl_absorpt_correction_type multi-scan
_exptl_absorpt_process_details
;
SADABS-2014/5 (Bruker,2014/5) was used for absorption correction.
wR2(int) was 0.0584 before and 0.0406 after correction.
The Ratio of minimum to maximum transmission is 0.7979.
The \l/2 correction factor is 0.00150.
;
_exptl_crystal_colour colourless
_exptl_crystal_colour_primary colourless
_exptl_crystal_density_diffrn 1.461
_exptl_crystal_description block
_exptl_crystal_F_000 712
_exptl_crystal_size_max 0.33
_exptl_crystal_size_mid 0.3
_exptl_crystal_size_min 0.26
_refine_diff_density_max 0.395
_refine_diff_density_min -0.331
_refine_diff_density_rms 0.076
_refine_ls_abs_structure_details
;
 Refined as an inversion twin.
;
_refine_ls_abs_structure_Flack 0.502(11)
_refine_ls_extinction_method none
_refine_ls_goodness_of_fit_ref 1.017
_refine_ls_hydrogen_treatment constr
_refine_ls_matrix_type full
_refine_ls_number_parameters 186
_refine_ls_number_reflns 3855
_refine_ls_number_restraints 0
_refine_ls_restrained_S_all 1.017
_refine_ls_R_factor_all 0.0456
_refine_ls_R_factor_gt 0.0342
_refine_ls_shift/su_max 0.001
_refine_ls_shift/su_mean 0.000
_refine_ls_structure_factor_coef Fsqd
_refine_ls_weighting_details 'w=1/[\s^2^(Fo^2^)+(0.0244P)^2^+0.0537P] where P=(Fo^2^+2Fc^2^)/3'
_refine_ls_weighting_scheme calc
_refine_ls_wR_factor_gt 0.0611
_refine_ls_wR_factor_ref 0.0644
_reflns_Friedel_coverage 0.750
_reflns_Friedel_fraction_full 1.000
_reflns_Friedel_fraction_max 1.000
_reflns_number_gt 3360
_reflns_number_total 3855
_reflns_threshold_expression 'I > 2\s(I)'
_cod_data_source_file ja6b04816_si_002.cif
_cod_data_source_block baran570_a
_cod_depositor_comments
;
The following automatic conversions were performed:

data item '_diffrn_radiation_probe' value 'X-ray' was changed to
'x-ray' in accordance with the
/home/saulius/struct/COD-crude-data/automatic-downloads/DataCite-retrospective/ACS/depositions/lib/dictionaries/cif_core.dic
dictionary named 'cif_core.dic' version 2.4.2 last updated on
2011-04-26.

Automatic conversion script
Id: cif_fix_values 6909 2019-04-08 15:41:33Z antanas 
;
_cod_database_code 4130575
_shelx_space_group_comment
;
The symmetry employed for this shelxl refinement is uniquely defined
by the following loop, which should always be used as a source of
symmetry information in preference to the above space-group names.
They are only intended as comments.
;
_shelx_estimated_absorpt_t_max 0.547
_shelx_estimated_absorpt_t_min 0.476
_olex2_refinement_description
;
1. Twinned data refinement
 Scales: 0.498(11) 0.502(11)
2. Fixed Uiso
 At 1.2 times of:
  All C(H) groups, All C(H,H) groups
 At 1.5 times of:
  All C(H,H,H) groups
3.a Ternary CH refined with riding coordinates:
 C9(H9), C14(H14)
3.b Secondary CH2 refined with riding coordinates:
 C4(H4A,H4B), C5(H5A,H5B), C8(H8A,H8B)
3.c Aromatic/amide H refined with riding coordinates:
 C15(H15)
3.d X=CH2 refined with riding coordinates:
 C16(H16A,H16B)
3.e Idealised Me refined as rotating group:
 C10(H10A,H10B,H10C), C11(H11A,H11B,H11C), C12(H12A,H12B,H12C), C13(H13A,H13B,
 H13C)
;
_shelx_shelxl_version_number 2014/7
_olex2_submission_original_sample_id LRM-IV-275
_olex2_submission_special_instructions 'No special instructions were received'

loop_
_space_group_symop_operation_xyz
'x, y, z'
'-x+1/2, -y, z+1/2'
'-x, y+1/2, -z+1/2'
'x+1/2, -y+1/2, -z'

loop_
_atom_site_label
_atom_site_type_symbol
_atom_site_fract_x
_atom_site_fract_y
_atom_site_fract_z
_atom_site_U_iso_or_equiv
_atom_site_adp_type
_atom_site_occupancy
_atom_site_site_symmetry_order
_atom_site_calc_flag
_atom_site_refinement_flags_posn
Br1 Br 0.84440(5) 0.39739(3) 0.63506(2) 0.01796(10) Uani 1 1 d .
O1 O 0.5037(3) 0.5505(2) 0.55621(16) 0.0195(6) Uani 1 1 d .
O2 O 0.4740(3) 0.5903(2) 0.69895(15) 0.0143(5) Uani 1 1 d .
O3 O 0.5531(3) 0.3885(2) 0.93232(15) 0.0201(6) Uani 1 1 d .
C1 C 0.5740(4) 0.5037(3) 0.7351(2) 0.0115(7) Uani 1 1 d .
C2 C 0.5906(4) 0.5300(3) 0.8304(2) 0.0099(7) Uani 1 1 d .
C3 C 0.6410(5) 0.4261(2) 0.8777(2) 0.0132(7) Uani 1 1 d .
C4 C 0.8045(4) 0.3718(3) 0.8535(2) 0.0171(8) Uani 1 1 d .
H4A H 0.7812 0.3166 0.8098 0.021 Uiso 1 1 calc R
H4B H 0.8495 0.3326 0.9027 0.021 Uiso 1 1 calc R
C5 C 0.9401(4) 0.4507(3) 0.8210(2) 0.0139(8) Uani 1 1 d .
H5A H 1.0077 0.4766 0.8689 0.017 Uiso 1 1 calc R
H5B H 1.0161 0.4098 0.7833 0.017 Uiso 1 1 calc R
C6 C 0.8723(4) 0.5507(3) 0.7740(2) 0.0110(7) Uani 1 1 d .
C7 C 0.7564(4) 0.5228(3) 0.6985(2) 0.0100(7) Uani 1 1 d .
C8 C 0.7317(4) 0.6184(3) 0.6369(2) 0.0136(7) Uani 1 1 d .
H8A H 0.7716 0.6879 0.6616 0.016 Uiso 1 1 calc R
H8B H 0.7935 0.6048 0.5844 0.016 Uiso 1 1 calc R
C9 C 0.5452(4) 0.6225(3) 0.6213(2) 0.0155(8) Uani 1 1 d .
H9 H 0.5099 0.6987 0.6069 0.019 Uiso 1 1 calc R
C10 C 0.3293(5) 0.5547(4) 0.5350(3) 0.0341(11) Uani 1 1 d .
H10A H 0.3065 0.5030 0.4897 0.051 Uiso 1 1 calc GR
H10B H 0.3001 0.6289 0.5170 0.051 Uiso 1 1 calc GR
H10C H 0.2619 0.5350 0.5839 0.051 Uiso 1 1 calc GR
C11 C 0.4827(4) 0.3961(3) 0.7171(2) 0.0169(7) Uani 1 1 d .
H11A H 0.3713 0.3977 0.7429 0.025 Uiso 1 1 calc GR
H11B H 0.5476 0.3350 0.7401 0.025 Uiso 1 1 calc GR
H11C H 0.4709 0.3866 0.6566 0.025 Uiso 1 1 calc GR
C12 C 0.4338(4) 0.5791(3) 0.8683(2) 0.0152(7) Uani 1 1 d .
H12A H 0.4490 0.5870 0.9287 0.023 Uiso 1 1 calc GR
H12B H 0.3379 0.5309 0.8573 0.023 Uiso 1 1 calc GR
H12C H 0.4128 0.6511 0.8435 0.023 Uiso 1 1 calc GR
C13 C 1.0219(4) 0.6226(3) 0.7511(2) 0.0177(9) Uani 1 1 d .
H13A H 0.9816 0.6921 0.7281 0.027 Uiso 1 1 calc GR
H13B H 1.0911 0.5851 0.7094 0.027 Uiso 1 1 calc GR
H13C H 1.0892 0.6368 0.8012 0.027 Uiso 1 1 calc GR
C14 C 0.7433(4) 0.6095(3) 0.8318(2) 0.0104(7) Uani 1 1 d .
H14 H 0.7087 0.6792 0.8040 0.012 Uiso 1 1 calc R
C15 C 0.8040(4) 0.6369(3) 0.9178(2) 0.0141(8) Uani 1 1 d .
H15 H 0.8298 0.5783 0.9546 0.017 Uiso 1 1 calc R
C16 C 0.8237(5) 0.7375(3) 0.9452(2) 0.0215(9) Uani 1 1 d .
H16A H 0.7990 0.7977 0.9098 0.026 Uiso 1 1 calc R
H16B H 0.8627 0.7499 1.0004 0.026 Uiso 1 1 calc R

loop_
_atom_site_aniso_label
_atom_site_aniso_U_11
_atom_site_aniso_U_22
_atom_site_aniso_U_33
_atom_site_aniso_U_23
_atom_site_aniso_U_13
_atom_site_aniso_U_12
Br1 0.02064(16) 0.01905(17) 0.01418(16) -0.00609(18) 0.00285(17) 0.00516(18)
O1 0.0171(14) 0.0319(15) 0.0095(13) -0.0070(12) -0.0049(11) 0.0006(12)
O2 0.0137(12) 0.0189(13) 0.0103(12) -0.0011(12) -0.0010(10) 0.0025(12)
O3 0.0257(14) 0.0162(13) 0.0183(14) 0.0023(13) 0.0039(11) -0.0033(13)
C1 0.0116(16) 0.0141(18) 0.0086(18) -0.0021(15) -0.0001(14) -0.0016(15)
C2 0.0120(16) 0.0104(17) 0.0074(17) -0.0035(14) 0.0038(14) 0.0010(14)
C3 0.0176(17) 0.0105(16) 0.0114(18) -0.0027(13) -0.0010(16) -0.0049(15)
C4 0.0216(18) 0.0136(17) 0.016(2) 0.0015(15) 0.0003(15) 0.0041(14)
C5 0.0105(17) 0.0164(18) 0.015(2) -0.0014(15) -0.0015(15) 0.0036(15)
C6 0.0082(17) 0.0131(17) 0.0116(17) 0.0000(14) 0.0003(14) -0.0012(13)
C7 0.0126(17) 0.0104(17) 0.0072(17) -0.0049(14) 0.0019(14) 0.0009(14)
C8 0.0163(15) 0.0146(17) 0.0098(16) 0.0008(19) -0.0003(16) -0.0017(14)
C9 0.0185(17) 0.0169(19) 0.0110(19) -0.0006(15) 0.0004(14) 0.0041(15)
C10 0.020(2) 0.061(3) 0.021(2) -0.009(2) -0.003(2) -0.004(2)
C11 0.0183(17) 0.0172(18) 0.0152(18) -0.0053(18) -0.0041(14) -0.0051(19)
C12 0.0144(16) 0.0170(18) 0.0143(17) -0.0024(17) 0.0036(17) 0.0012(14)
C13 0.0114(17) 0.023(2) 0.0187(19) -0.0013(18) 0.0026(15) -0.0031(16)
C14 0.0147(16) 0.0079(16) 0.0085(15) -0.0015(16) -0.0007(13) -0.0006(17)
C15 0.017(2) 0.0169(18) 0.0086(17) 0.0017(15) -0.0004(14) -0.0023(14)
C16 0.029(2) 0.0215(19) 0.0136(19) -0.0008(16) 0.0000(18) -0.006(2)

loop_
_atom_type_symbol
_atom_type_description
_atom_type_scat_dispersion_real
_atom_type_scat_dispersion_imag
_atom_type_scat_source
C C 0.0033 0.0016 'International Tables Vol C Tables 4.2.6.8 and 6.1.1.4'
H H 0.0000 0.0000 'International Tables Vol C Tables 4.2.6.8 and 6.1.1.4'
Br Br -0.2901 2.4595 'International Tables Vol C Tables 4.2.6.8 and 6.1.1.4'
O O 0.0106 0.0060 'International Tables Vol C Tables 4.2.6.8 and 6.1.1.4'

loop_
_geom_angle_atom_site_label_1
_geom_angle_atom_site_label_2
_geom_angle_atom_site_label_3
_geom_angle
C9 O1 C10 112.5(3)
C9 O2 C1 109.4(3)
O2 C1 C2 106.7(3)
O2 C1 C7 104.5(3)
O2 C1 C11 107.0(3)
C2 C1 C7 104.7(3)
C11 C1 C2 113.6(3)
C11 C1 C7 119.5(3)
C3 C2 C1 109.5(3)
C3 C2 C14 107.7(3)
C12 C2 C1 113.8(3)
C12 C2 C3 110.2(3)
C12 C2 C14 113.1(3)
C14 C2 C1 102.1(3)
O3 C3 C2 121.4(3)
O3 C3 C4 121.1(3)
C4 C3 C2 117.5(3)
C3 C4 H4A 108.6
C3 C4 H4B 108.6
C3 C4 C5 114.6(3)
H4A C4 H4B 107.6
C5 C4 H4A 108.6
C5 C4 H4B 108.6
C4 C5 H5A 108.6
C4 C5 H5B 108.6
H5A C5 H5B 107.6
C6 C5 C4 114.7(3)
C6 C5 H5A 108.6
C6 C5 H5B 108.6
C5 C6 C7 114.5(3)
C5 C6 C14 107.9(3)
C7 C6 C14 99.9(3)
C13 C6 C5 107.6(3)
C13 C6 C7 113.8(3)
C13 C6 C14 113.1(3)
C1 C7 Br1 113.8(2)
C6 C7 Br1 111.1(2)
C6 C7 C1 106.8(3)
C8 C7 Br1 107.7(2)
C8 C7 C1 103.4(3)
C8 C7 C6 113.9(3)
C7 C8 H8A 110.8
C7 C8 H8B 110.8
H8A C8 H8B 108.8
C9 C8 C7 104.9(3)
C9 C8 H8A 110.8
C9 C8 H8B 110.8
O1 C9 O2 112.5(3)
O1 C9 C8 109.5(3)
O1 C9 H9 110.3
O2 C9 C8 103.8(3)
O2 C9 H9 110.3
C8 C9 H9 110.3
O1 C10 H10A 109.5
O1 C10 H10B 109.5
O1 C10 H10C 109.5
H10A C10 H10B 109.5
H10A C10 H10C 109.5
H10B C10 H10C 109.5
C1 C11 H11A 109.5
C1 C11 H11B 109.5
C1 C11 H11C 109.5
H11A C11 H11B 109.5
H11A C11 H11C 109.5
H11B C11 H11C 109.5
C2 C12 H12A 109.5
C2 C12 H12B 109.5
C2 C12 H12C 109.5
H12A C12 H12B 109.5
H12A C12 H12C 109.5
H12B C12 H12C 109.5
C6 C13 H13A 109.5
C6 C13 H13B 109.5
C6 C13 H13C 109.5
H13A C13 H13B 109.5
H13A C13 H13C 109.5
H13B C13 H13C 109.5
C2 C14 C6 102.6(3)
C2 C14 H14 108.0
C6 C14 H14 108.0
C15 C14 C2 113.9(3)
C15 C14 C6 115.9(3)
C15 C14 H14 108.0
C14 C15 H15 118.2
C16 C15 C14 123.7(4)
C16 C15 H15 118.2
C15 C16 H16A 120.0
C15 C16 H16B 120.0
H16A C16 H16B 120.0

loop_
_geom_bond_atom_site_label_1
_geom_bond_atom_site_label_2
_geom_bond_distance
Br1 C7 1.969(3)
O1 C9 1.404(4)
O1 C10 1.431(5)
O2 C1 1.446(4)
O2 C9 1.424(4)
O3 C3 1.211(4)
C1 C2 1.566(5)
C1 C7 1.584(5)
C1 C11 1.531(5)
C2 C3 1.533(5)
C2 C12 1.513(5)
C2 C14 1.557(5)
C3 C4 1.513(5)
C4 H4A 0.9900
C4 H4B 0.9900
C4 C5 1.539(5)
C5 H5A 0.9900
C5 H5B 0.9900
C5 C6 1.534(5)
C6 C7 1.559(5)
C6 C13 1.525(5)
C6 C14 1.560(5)
C7 C8 1.542(5)
C8 H8A 0.9900
C8 H8B 0.9900
C8 C9 1.507(5)
C9 H9 1.0000
C10 H10A 0.9800
C10 H10B 0.9800
C10 H10C 0.9800
C11 H11A 0.9800
C11 H11B 0.9800
C11 H11C 0.9800
C12 H12A 0.9800
C12 H12B 0.9800
C12 H12C 0.9800
C13 H13A 0.9800
C13 H13B 0.9800
C13 H13C 0.9800
C14 H14 1.0000
C14 C15 1.498(5)
C15 H15 0.9500
C15 C16 1.315(5)
C16 H16A 0.9500
C16 H16B 0.9500

loop_
_geom_torsion_atom_site_label_1
_geom_torsion_atom_site_label_2
_geom_torsion_atom_site_label_3
_geom_torsion_atom_site_label_4
_geom_torsion
Br1 C7 C8 C9 103.4(3)
O2 C1 C2 C3 160.9(3)
O2 C1 C2 C12 37.0(4)
O2 C1 C2 C14 -85.1(3)
O2 C1 C7 Br1 -121.2(2)
O2 C1 C7 C6 115.8(3)
O2 C1 C7 C8 -4.6(3)
O3 C3 C4 C5 -149.8(3)
C1 O2 C9 O1 79.5(3)
C1 O2 C9 C8 -38.8(3)
C1 C2 C3 O3 -120.1(3)
C1 C2 C3 C4 59.6(4)
C1 C2 C14 C6 -45.9(3)
C1 C2 C14 C15 -172.0(3)
C1 C7 C8 C9 -17.4(4)
C2 C1 C7 Br1 126.9(2)
C2 C1 C7 C6 3.9(3)
C2 C1 C7 C8 -116.6(3)
C2 C3 C4 C5 30.4(4)
C2 C14 C15 C16 -126.9(4)
C3 C2 C14 C6 69.4(3)
C3 C2 C14 C15 -56.7(4)
C3 C4 C5 C6 -31.9(4)
C4 C5 C6 C7 -55.8(4)
C4 C5 C6 C13 176.7(3)
C4 C5 C6 C14 54.4(4)
C5 C6 C7 Br1 -40.9(3)
C5 C6 C7 C1 83.7(3)
C5 C6 C7 C8 -162.8(3)
C5 C6 C14 C2 -72.4(3)
C5 C6 C14 C15 52.5(4)
C6 C7 C8 C9 -132.9(3)
C6 C14 C15 C16 114.3(4)
C7 C1 C2 C3 -88.7(3)
C7 C1 C2 C12 147.4(3)
C7 C1 C2 C14 25.3(3)
C7 C6 C14 C2 47.5(3)
C7 C6 C14 C15 172.4(3)
C7 C8 C9 O1 -86.5(4)
C7 C8 C9 O2 33.8(3)
C9 O2 C1 C2 137.6(3)
C9 O2 C1 C7 27.1(3)
C9 O2 C1 C11 -100.5(3)
C10 O1 C9 O2 68.3(4)
C10 O1 C9 C8 -176.9(3)
C11 C1 C2 C3 43.3(4)
C11 C1 C2 C12 -80.6(4)
C11 C1 C2 C14 157.3(3)
C11 C1 C7 Br1 -1.7(4)
C11 C1 C7 C6 -124.7(3)
C11 C1 C7 C8 114.9(3)
C12 C2 C3 O3 5.8(5)
C12 C2 C3 C4 -174.4(3)
C12 C2 C14 C6 -168.5(3)
C12 C2 C14 C15 65.4(4)
C13 C6 C7 Br1 83.3(3)
C13 C6 C7 C1 -152.0(3)
C13 C6 C7 C8 -38.6(4)
C13 C6 C14 C2 168.8(3)
C13 C6 C14 C15 -66.3(4)
C14 C2 C3 O3 129.6(3)
C14 C2 C3 C4 -50.6(4)
C14 C6 C7 Br1 -155.9(2)
C14 C6 C7 C1 -31.2(3)
C14 C6 C7 C8 82.2(3)

loop_
_twin_individual_id
_twin_individual_mass_fraction_refined
1 0.498(11)
2 0.502(11)
